data_4062001
_journal_name_full Organometallics
_journal_year 2003
_chemical_formula_sum 'C26 H28 O4 Pd2'
_chemical_formula_weight 617.28
_space_group_IT_number 15
_symmetry_cell_setting monoclinic
_symmetry_space_group_name_Hall '-C 2yc'
_symmetry_space_group_name_H-M 'C 1 2/c 1'
_cell_angle_alpha 90.00
_cell_angle_beta 90.7640(10)
_cell_angle_gamma 90.00
_cell_formula_units_Z 8
_cell_length_a 24.3927(14)
_cell_length_b 8.6317(5)
_cell_length_c 23.3032(13)
_cell_measurement_temperature 173(2)
_cell_volume 4906.1(5)
_diffrn_ambient_temperature 173(2)
_exptl_crystal_density_diffrn 3.343
_cod_depositor_comments
;
The following automatic conversions were performed:
'_symmetry_cell_setting' value 'Monoclinic' changed to 'monoclinic'
according to '/home/saulius/struct/CIF-dictionaries/cif_core.dic'
dictionary named 'cif_core.dic' version 2.4.1 from 2010-06-29.

Automatic conversion script
Id: cif_fix_enum 1527 2010-12-29 10:47:43Z saulius 
;
_cod_original_sg_symbol_H-M 'C 2/c'
_cod_database_code 4062001

loop_
_symmetry_equiv_pos_as_xyz
'x, y, z'
'-x, y, -z+1/2'
'x+1/2, y+1/2, z'
'-x+1/2, y+1/2, -z+1/2'
'-x, -y, -z'
'x, -y, z-1/2'
'-x+1/2, -y+1/2, -z'
'x+1/2, -y+1/2, z-1/2'

loop_
_atom_site_label
_atom_site_type_symbol
_atom_site_fract_x
_atom_site_fract_y
_atom_site_fract_z
_atom_site_U_iso_or_equiv
_atom_site_adp_type
_atom_site_occupancy
_atom_site_symmetry_multiplicity
_atom_site_calc_flag
_atom_site_refinement_flags
_atom_site_disorder_assembly
_atom_site_disorder_group
Pd1 Pd 0.185872(10) 0.64039(3) 0.188298(10) 0.01935(9) Uani 1 1 d . . .
Pd2 Pd 0.173597(10) 0.49997(3) 0.073910(10) 0.01997(10) Uani 1 1 d . . .
C1 C 0.28945(14) 0.5926(4) 0.11474(15) 0.0236(6) Uani 1 1 d . . .
C2 C 0.27481(14) 0.5981(4) 0.17634(15) 0.0233(6) Uani 1 1 d . . .
H2 H 0.300(2) 0.658(6) 0.201(2) 0.028 Uiso 1 1 calc . . .
C3 C 0.25029(14) 0.4686(4) 0.20168(14) 0.0216(6) Uani 1 1 d . . .
H3 H 0.2608(19) 0.447(6) 0.242(2) 0.026 Uiso 1 1 calc . . .
C4 C 0.23429(13) 0.3329(4) 0.16648(15) 0.0210(6) Uani 1 1 d . . .
C5 C 0.23897(14) 0.3435(4) 0.10306(15) 0.0228(6) Uani 1 1 d . . .
H5 H 0.242(2) 0.245(6) 0.082(2) 0.027 Uiso 1 1 calc . . .
C6 C 0.26322(14) 0.4731(4) 0.07824(15) 0.0237(6) Uani 1 1 d . . .
H6 H 0.281(2) 0.455(6) 0.041(2) 0.028 Uiso 1 1 calc . . .
C7 C 0.21075(15) 0.8428(4) 0.08410(16) 0.0235(6) Uani 1 1 d . . .
C8 C 0.18824(16) 0.8634(4) 0.14261(16) 0.0245(7) Uani 1 1 d . . .
H8 H 0.203(2) 0.951(6) 0.165(2) 0.029 Uiso 1 1 calc . . .
C9 C 0.13421(15) 0.8257(4) 0.15317(15) 0.0252(7) Uani 1 1 d . . .
H9 H 0.115(2) 0.890(6) 0.181(2) 0.030 Uiso 1 1 calc . . .
C10 C 0.09902(15) 0.7562(4) 0.10754(16) 0.0248(7) Uani 1 1 d . . .
C11 C 0.12566(15) 0.7082(4) 0.05351(15) 0.0249(7) Uani 1 1 d . . .
H11 H 0.102(2) 0.702(6) 0.019(2) 0.030 Uiso 1 1 calc . . .
C12 C 0.18043(15) 0.7423(4) 0.04353(14) 0.0235(6) Uani 1 1 d . . .
H12 H 0.190(2) 0.754(6) 0.003(2) 0.028 Uiso 1 1 calc . . .
C13 C 0.14388(16) 0.4771(4) 0.25315(17) 0.0271(7) Uani 1 1 d . . .
H13 H 0.145(2) 0.365(6) 0.246(2) 0.033 Uiso 1 1 calc . . .
C14 C 0.15059(15) 0.5322(6) 0.31426(16) 0.0319(8) Uani 1 1 d . . .
H14 H 0.1862 0.5120 0.3327 0.038 Uiso 1 1 calc R . .
C15 C 0.09923(18) 0.4646(6) 0.34505(18) 0.0355(8) Uani 1 1 d . . .
H15A H 0.0954 0.3544 0.3379 0.043 Uiso 1 1 calc R . .
H15B H 0.1012 0.4825 0.3861 0.043 Uiso 1 1 calc R . .
C16 C 0.05147(17) 0.5573(6) 0.3169(2) 0.0372(9) Uani 1 1 d . . .
H16A H 0.0314 0.6155 0.3454 0.045 Uiso 1 1 calc R . .
H16B H 0.0263 0.4890 0.2966 0.045 Uiso 1 1 calc R . .
C17 C 0.08135(16) 0.6688(5) 0.27408(18) 0.0309(8) Uani 1 1 d . . .
H17 H 0.0604 0.7589 0.2606 0.037 Uiso 1 1 calc R . .
C18 C 0.10297(15) 0.5615(4) 0.22822(16) 0.0259(7) Uani 1 1 d . . .
H18 H 0.076(2) 0.508(6) 0.203(2) 0.031 Uiso 1 1 calc . . .
C19 C 0.13384(18) 0.7029(6) 0.30852(18) 0.0362(9) Uani 1 1 d . . .
H19A H 0.1601 0.7637 0.2871 0.043 Uiso 1 1 calc R . .
H19B H 0.1268 0.7513 0.3452 0.043 Uiso 1 1 calc R . .
C20 C 0.12117(15) 0.2806(4) 0.08516(16) 0.0267(7) Uani 1 1 d . . .
H20 H 0.117(2) 0.237(6) 0.124(2) 0.032 Uiso 1 1 calc . . .
C21 C 0.12543(18) 0.1698(5) 0.03444(19) 0.0331(8) Uani 1 1 d . . .
H21 H 0.1575 0.1016 0.0342 0.040 Uiso 1 1 calc R . .
C22 C 0.0683(2) 0.0889(5) 0.0313(2) 0.0421(10) Uani 1 1 d . . .
H22A H 0.0681 0.0061 0.0031 0.051 Uiso 1 1 calc R . .
H22B H 0.0584 0.0467 0.0683 0.051 Uiso 1 1 calc R . .
C23 C 0.0290(2) 0.2213(5) 0.0130(2) 0.0442(11) Uani 1 1 d . . .
H23A H 0.0016 0.2402 0.0420 0.053 Uiso 1 1 calc R . .
H23B H 0.0107 0.1982 -0.0232 0.053 Uiso 1 1 calc R . .
C24 C 0.06893(18) 0.3625(4) 0.00724(19) 0.0324(8) Uani 1 1 d . . .
H24 H 0.0550 0.4507 -0.0151 0.039 Uiso 1 1 calc R . .
C25 C 0.08624(15) 0.3969(4) 0.06845(17) 0.0269(7) Uani 1 1 d . . .
H25 H 0.059(2) 0.433(6) 0.095(2) 0.032 Uiso 1 1 calc . . .
C26 C 0.1196(2) 0.2827(5) -0.01622(17) 0.0363(9) Uani 1 1 d . . .
H26A H 0.1507 0.3520 -0.0195 0.044 Uiso 1 1 calc R . .
H26B H 0.1126 0.2305 -0.0524 0.044 Uiso 1 1 calc R . .
O1 O 0.32459(12) 0.6795(4) 0.09585(13) 0.0353(6) Uani 1 1 d . . .
O2 O 0.21853(12) 0.2123(3) 0.18956(12) 0.0296(5) Uani 1 1 d . . .
O3 O 0.25108(12) 0.9165(3) 0.06909(12) 0.0314(6) Uani 1 1 d . . .
O4 O 0.04940(11) 0.7441(4) 0.11347(14) 0.0351(6) Uani 1 1 d . . .

loop_
_atom_site_aniso_label
_atom_site_aniso_U_11
_atom_site_aniso_U_22
_atom_site_aniso_U_33
_atom_site_aniso_U_23
_atom_site_aniso_U_13
_atom_site_aniso_U_12
Pd1 0.02196(15) 0.01821(15) 0.01788(14) -0.00062(8) 0.00037(9) 0.00167(8)
Pd2 0.02152(15) 0.02006(15) 0.01825(15) -0.00061(8) -0.00227(10) -0.00071(8)
C1 0.0196(14) 0.0258(16) 0.0255(15) 0.0004(13) -0.0017(12) 0.0006(12)
C2 0.0215(14) 0.0267(16) 0.0215(15) -0.0031(13) -0.0026(11) -0.0004(12)
C3 0.0220(15) 0.0236(15) 0.0193(14) -0.0003(12) -0.0030(11) 0.0034(12)
C4 0.0192(14) 0.0216(14) 0.0222(15) -0.0002(12) -0.0021(11) 0.0063(11)
C5 0.0227(15) 0.0238(16) 0.0217(15) -0.0034(12) -0.0017(12) 0.0035(12)
C6 0.0221(15) 0.0283(16) 0.0206(15) -0.0006(13) 0.0012(12) 0.0044(13)
C7 0.0262(16) 0.0196(15) 0.0247(16) 0.0028(12) -0.0011(12) 0.0013(12)
C8 0.0316(17) 0.0175(15) 0.0242(16) -0.0013(12) -0.0008(13) -0.0020(12)
C9 0.0308(17) 0.0208(15) 0.0240(16) 0.0032(12) 0.0032(13) 0.0068(13)
C10 0.0254(15) 0.0198(15) 0.0290(17) 0.0077(12) -0.0003(12) 0.0042(12)
C11 0.0279(16) 0.0216(15) 0.0250(16) 0.0038(12) -0.0055(13) -0.0007(12)
C12 0.0303(16) 0.0226(15) 0.0175(14) 0.0031(12) 0.0007(12) -0.0005(13)
C13 0.0271(17) 0.0233(16) 0.0311(18) 0.0046(13) 0.0082(14) 0.0019(13)
C14 0.0208(15) 0.052(2) 0.0233(16) 0.0099(16) 0.0000(13) 0.0005(15)
C15 0.0322(19) 0.046(2) 0.0285(19) 0.0048(17) 0.0068(15) 0.0009(18)
C16 0.0255(17) 0.044(2) 0.043(2) 0.0044(18) 0.0111(15) 0.0021(16)
C17 0.0247(16) 0.0312(18) 0.037(2) 0.0034(15) 0.0071(14) 0.0065(14)
C18 0.0244(15) 0.0286(17) 0.0248(16) 0.0000(13) -0.0001(12) -0.0029(13)
C19 0.038(2) 0.043(2) 0.0272(18) -0.0093(16) 0.0071(15) -0.0097(18)
C20 0.0275(16) 0.0260(17) 0.0264(16) 0.0061(13) -0.0069(13) -0.0064(13)
C21 0.038(2) 0.0224(16) 0.039(2) -0.0023(15) -0.0089(16) 0.0001(15)
C22 0.046(2) 0.0245(19) 0.055(3) 0.0016(18) -0.018(2) -0.0092(17)
C23 0.044(2) 0.033(2) 0.054(3) 0.0098(19) -0.026(2) -0.0105(18)
C24 0.036(2) 0.0259(18) 0.035(2) 0.0082(14) -0.0162(16) -0.0039(14)
C25 0.0234(15) 0.0243(16) 0.0329(18) 0.0022(14) -0.0042(13) -0.0027(13)
C26 0.051(2) 0.034(2) 0.0236(17) -0.0047(15) -0.0064(16) -0.0055(18)
O1 0.0258(13) 0.0439(16) 0.0361(15) 0.0036(13) 0.0026(11) -0.0099(12)
O2 0.0361(14) 0.0222(12) 0.0304(13) 0.0040(10) -0.0022(11) 0.0020(10)
O3 0.0319(13) 0.0305(14) 0.0321(14) 0.0025(11) 0.0029(11) -0.0089(11)
O4 0.0232(12) 0.0379(16) 0.0442(16) 0.0129(13) 0.0014(11) 0.0044(11)

loop_
_geom_bond_atom_site_label_1
_geom_bond_atom_site_label_2
_geom_bond_distance
_geom_bond_site_symmetry_2
_geom_bond_publ_flag
Pd1 C3 2.180(3) . ?
Pd1 C9 2.188(3) . ?
Pd1 C8 2.201(3) . ?
Pd1 C2 2.221(3) . ?
Pd1 C13 2.315(4) . ?
Pd1 C18 2.339(4) . ?
Pd1 Pd2 2.9399(4) . ?
Pd2 C5 2.191(3) . ?
Pd2 C11 2.193(4) . ?
Pd2 C6 2.199(3) . ?
Pd2 C12 2.216(3) . ?
Pd2 C20 2.302(4) . ?
Pd2 C25 2.311(4) . ?
C1 O1 1.226(5) . ?
C1 C6 1.477(5) . ?
C1 C2 1.484(5) . ?
C2 C3 1.402(5) . ?
C3 C4 1.479(5) . ?
C4 O2 1.235(5) . ?
C4 C5 1.487(5) . ?
C5 C6 1.395(5) . ?
C7 O3 1.226(5) . ?
C7 C12 1.474(5) . ?
C7 C8 1.488(5) . ?
C8 C9 1.383(5) . ?
C9 C10 1.484(5) . ?
C10 O4 1.225(5) . ?
C10 C11 1.483(5) . ?
C11 C12 1.391(5) . ?
C13 C18 1.360(5) . ?
C13 C14 1.508(6) . ?
C14 C19 1.534(7) . ?
C14 C15 1.565(6) . ?
C15 C16 1.552(6) . ?
C16 C17 1.572(6) . ?
C17 C18 1.514(5) . ?
C17 C19 1.530(6) . ?
C20 C25 1.370(5) . ?
C20 C21 1.525(6) . ?
C21 C26 1.535(6) . ?
C21 C22 1.559(6) . ?
C22 C23 1.548(7) . ?
C23 C24 1.568(6) . ?
C24 C25 1.512(6) . ?
C24 C26 1.523(7) . ?
